data_7021526
loop_
_publ_author_name
'Phang, Won Ju'
'Lee, Woo Ram'
'Yoo, Kicheon'
'Kim, Bongsoo'
'Hong, Chang Seop'

_publ_section_title
;
 Selective CO2 adsorption and proton conductivity in the two-dimensional
 Zn(ii) framework with protruded water molecules and flexible ether
 linkers.
;
_journal_issue 22
_journal_name_full 'Dalton transactions (Cambridge, England : 2003)'
_journal_page_first 7850
_journal_page_last 7853
_journal_paper_doi 10.1039/c3dt50896j
_journal_volume 42
_journal_year 2013
_chemical_formula_sum 'C54 H34 N0 O20 Zn3'
_chemical_formula_weight 1198.92
_chemical_name_systematic
;
?
;
_space_group_IT_number 163
_symmetry_cell_setting trigonal
_symmetry_space_group_name_Hall '-P 3 2c'
_symmetry_space_group_name_H-M 'P -3 1 c'
_atom_sites_solution_hydrogens geom
_atom_sites_solution_primary direct
_atom_sites_solution_secondary difmap
_audit_creation_method SHELXL-97
_cell_angle_alpha 90.00
_cell_angle_beta 90.00
_cell_angle_gamma 120.00
_cell_formula_units_Z 2
_cell_length_a 16.7421(2)
_cell_length_b 16.7421(2)
_cell_length_c 14.3737(3)
_cell_measurement_reflns_used 3161
_cell_measurement_temperature 100(2)
_cell_measurement_theta_max 18.835
_cell_measurement_theta_min 2.433
_cell_volume 3489.15(9)
_computing_cell_refinement 'Bruker SMART APEXll'
_computing_data_collection 'Bruker SMART APEXll'
_computing_data_reduction 'Bruker SAINT'
_computing_molecular_graphics WingX
_computing_publication_material WingX
_computing_structure_refinement 'SHELXL-97 (Sheldrick, 1997)'
_computing_structure_solution SHELXTL
_diffrn_ambient_temperature 100(2)
_diffrn_measured_fraction_theta_full 0.994
_diffrn_measured_fraction_theta_max 0.994
_diffrn_measurement_device_type 'CCD area detector'
_diffrn_measurement_method 'phi scan'
_diffrn_radiation_monochromator graphite
_diffrn_radiation_source 'fine-focus sealed tube'
_diffrn_radiation_type MoK\a
_diffrn_radiation_wavelength 0.71073
_diffrn_reflns_av_R_equivalents 0.1016
_diffrn_reflns_av_sigmaI/netI 0.0963
_diffrn_reflns_limit_h_max 16
_diffrn_reflns_limit_h_min -22
_diffrn_reflns_limit_k_max 20
_diffrn_reflns_limit_k_min -19
_diffrn_reflns_limit_l_max 18
_diffrn_reflns_limit_l_min -19
_diffrn_reflns_number 45022
_diffrn_reflns_theta_full 28.28
_diffrn_reflns_theta_max 28.28
_diffrn_reflns_theta_min 1.40
_exptl_absorpt_coefficient_mu 1.082
_exptl_absorpt_correction_T_max 0.8812
_exptl_absorpt_correction_T_min 0.7813
_exptl_crystal_colour colorless
_exptl_crystal_density_diffrn 1.141
_exptl_crystal_density_method 'not measured'
_exptl_crystal_description rod
_exptl_crystal_F_000 1216
_exptl_crystal_size_max 0.24
_exptl_crystal_size_mid 0.13
_exptl_crystal_size_min 0.12
_platon_squeeze_details
;
;
_refine_diff_density_max 0.459
_refine_diff_density_min -0.631
_refine_diff_density_rms 0.077
_refine_ls_extinction_method none
_refine_ls_goodness_of_fit_ref 1.060
_refine_ls_hydrogen_treatment constr
_refine_ls_matrix_type full
_refine_ls_number_parameters 117
_refine_ls_number_reflns 2889
_refine_ls_number_restraints 0
_refine_ls_restrained_S_all 1.060
_refine_ls_R_factor_all 0.1284
_refine_ls_R_factor_gt 0.0638
_refine_ls_shift/su_max 0.000
_refine_ls_shift/su_mean 0.000
_refine_ls_structure_factor_coef Fsqd
_refine_ls_weighting_details 'calc w=1/[\s^2^(Fo^2^)+(0.0863P)^2^+0.1952P] where P=(Fo^2^+2Fc^2^)/3'
_refine_ls_weighting_scheme calc
_refine_ls_wR_factor_gt 0.1722
_refine_ls_wR_factor_ref 0.1873
_reflns_number_gt 1556
_reflns_number_total 2889
_reflns_threshold_expression >2sigma(I)
_cod_data_source_file c3dt50896j.txt
_cod_data_source_block squeezed
_cod_original_cell_volume 3489.14(9)
_cod_original_sg_symbol_H-M P-31c
_cod_database_code 7021526

loop_
_symmetry_equiv_pos_as_xyz
'x, y, z'
'-y, x-y, z'
'-x+y, -x, z'
'-y, -x, -z+1/2'
'-x+y, y, -z+1/2'
'x, x-y, -z+1/2'
'-x, -y, -z'
'y, -x+y, -z'
'x-y, x, -z'
'y, x, z-1/2'
'x-y, -y, z-1/2'
'-x, -x+y, z-1/2'

loop_
_atom_site_label
_atom_site_type_symbol
_atom_site_fract_x
_atom_site_fract_y
_atom_site_fract_z
_atom_site_U_iso_or_equiv
_atom_site_adp_type
_atom_site_occupancy
_atom_site_symmetry_multiplicity
_atom_site_calc_flag
_atom_site_refinement_flags
Zn1 Zn 0.6667 0.3333 0.2500 0.0336(3) Uani 1 6 d S
Zn2 Zn 0.6667 0.3333 0.49684(5) 0.0469(3) Uani 1 3 d S
O1W O 0.6667 0.3333 0.6344(6) 0.196(6) Uani 1 3 d S
O1 O 0.6628(2) 0.4366(2) 0.3266(2) 0.0646(10) Uani 1 1 d .
O2 O 0.7146(2) 0.4615(2) 0.4738(2) 0.0586(9) Uani 1 1 d .
C1 C 0.7008(3) 0.4892(3) 0.3932(4) 0.0536(13) Uani 1 1 d .
C2 C 0.7316(3) 0.5892(3) 0.3854(3) 0.0422(11) Uani 1 1 d .
C3 C 0.7158(3) 0.6217(3) 0.3051(3) 0.0496(12) Uani 1 1 d .
H3 H 0.6848 0.5802 0.2553 0.059 Uiso 1 1 calc R
C4 C 0.7446(3) 0.7156(3) 0.2944(3) 0.0510(12) Uani 1 1 d .
H4 H 0.7340 0.7383 0.2379 0.061 Uiso 1 1 calc R
C5 C 0.7890(3) 0.7746(3) 0.3689(3) 0.0422(11) Uani 1 1 d .
C6 C 0.8046(3) 0.7407(3) 0.4532(3) 0.0484(12) Uani 1 1 d .
H6 H 0.8345 0.7805 0.5044 0.058 Uiso 1 1 calc R
C7 C 0.7748(3) 0.6490(3) 0.4578(3) 0.0477(12) Uani 1 1 d .
H7 H 0.7845 0.6251 0.5140 0.057 Uiso 1 1 calc R
O3 O 0.8160(2) 0.8663(2) 0.35886(18) 0.0437(8) Uani 1 1 d .
C8 C 0.9096(3) 0.9307(3) 0.3648(2) 0.0374(10) Uani 1 1 d .
C9 C 0.9774(3) 0.9077(3) 0.3654(2) 0.0348(10) Uani 1 1 d .
H9 H 0.9624 0.8449 0.3662 0.042 Uiso 1 1 calc R

loop_
_atom_site_aniso_label
_atom_site_aniso_U_11
_atom_site_aniso_U_22
_atom_site_aniso_U_33
_atom_site_aniso_U_23
_atom_site_aniso_U_13
_atom_site_aniso_U_12
Zn1 0.0310(5) 0.0310(5) 0.0389(6) 0.000 0.000 0.0155(2)
Zn2 0.0484(5) 0.0484(5) 0.0439(5) 0.000 0.000 0.0242(2)
O1W 0.258(9) 0.258(9) 0.071(6) 0.000 0.000 0.129(5)
O1 0.056(2) 0.050(2) 0.095(2) -0.0336(19) -0.0201(19) 0.0318(19)
O2 0.053(2) 0.039(2) 0.074(2) -0.0066(16) 0.0028(17) 0.0157(18)
C1 0.028(3) 0.052(4) 0.080(3) -0.027(3) -0.003(2) 0.020(3)
C2 0.028(3) 0.037(3) 0.054(2) -0.012(2) 0.0016(19) 0.010(2)
C3 0.039(3) 0.055(3) 0.046(2) -0.024(2) -0.0047(19) 0.017(3)
C4 0.044(3) 0.059(4) 0.040(2) -0.005(2) -0.0058(19) 0.019(3)
C5 0.033(3) 0.046(3) 0.045(2) -0.0037(19) 0.0027(18) 0.018(2)
C6 0.059(3) 0.042(3) 0.044(2) -0.0069(19) -0.007(2) 0.025(3)
C7 0.050(3) 0.047(3) 0.046(2) -0.006(2) 0.000(2) 0.024(3)
O3 0.039(2) 0.0340(19) 0.0542(16) -0.0015(13) -0.0041(13) 0.0148(17)
C8 0.042(3) 0.042(3) 0.0263(16) 0.0024(16) -0.0003(16) 0.019(3)
C9 0.042(3) 0.032(3) 0.0282(16) -0.0041(15) -0.0049(17) 0.018(2)

loop_
_atom_type_symbol
_atom_type_description
_atom_type_scat_dispersion_real
_atom_type_scat_dispersion_imag
_atom_type_scat_source
C C 0.0033 0.0016 'International Tables Vol C Tables 4.2.6.8 and 6.1.1.4'
H H 0.0000 0.0000 'International Tables Vol C Tables 4.2.6.8 and 6.1.1.4'
N N 0.0061 0.0033 'International Tables Vol C Tables 4.2.6.8 and 6.1.1.4'
O O 0.0106 0.0060 'International Tables Vol C Tables 4.2.6.8 and 6.1.1.4'
Zn Zn 0.2839 1.4301 'International Tables Vol C Tables 4.2.6.8 and 6.1.1.4'

loop_
_geom_angle_atom_site_label_1
_geom_angle_atom_site_label_2
_geom_angle_atom_site_label_3
_geom_angle
_geom_angle_site_symmetry_1
_geom_angle_site_symmetry_3
O1 Zn1 O1 87.78(19) 6 3_665
O1 Zn1 O1 94.55(13) 6 5_655
O1 Zn1 O1 83.19(17) 3_665 5_655
O1 Zn1 O1 83.19(17) 6 2_655
O1 Zn1 O1 94.55(13) 3_665 2_655
O1 Zn1 O1 176.88(17) 5_655 2_655
O1 Zn1 O1 94.55(13) 6 4_665
O1 Zn1 O1 176.88(17) 3_665 4_665
O1 Zn1 O1 94.55(13) 5_655 4_665
O1 Zn1 O1 87.78(19) 2_655 4_665
O1 Zn1 O1 176.88(17) 6 .
O1 Zn1 O1 94.55(13) 3_665 .
O1 Zn1 O1 87.78(19) 5_655 .
O1 Zn1 O1 94.55(13) 2_655 .
O1 Zn1 O1 83.19(17) 4_665 .
O2 Zn2 O2 117.04(6) 3_665 2_655
O2 Zn2 O2 117.04(6) 3_665 .
O2 Zn2 O2 117.04(6) 2_655 .
O2 Zn2 O1W 100.02(10) 3_665 .
O2 Zn2 O1W 100.02(10) 2_655 .
O2 Zn2 O1W 100.02(10) . .
C1 O1 Zn1 141.3(3) . .
C1 O2 Zn2 120.2(3) . .
O1 C1 O2 123.4(5) . .
O1 C1 C2 120.4(5) . .
O2 C1 C2 116.2(4) . .
C3 C2 C7 119.3(4) . .
C3 C2 C1 119.2(4) . .
C7 C2 C1 121.5(4) . .
C2 C3 C4 121.0(4) . .
C5 C4 C3 118.2(4) . .
O3 C5 C4 118.2(4) . .
O3 C5 C6 120.9(4) . .
C4 C5 C6 120.9(4) . .
C7 C6 C5 117.2(4) . .
C6 C7 C2 123.3(4) . .
C5 O3 C8 118.1(3) . .
C9 C8 O3 123.7(4) . .
C9 C8 C9 121.7(4) . 3_675
O3 C8 C9 114.5(4) . 3_675
C8 C9 C8 118.3(4) . 2_765

loop_
_geom_bond_atom_site_label_1
_geom_bond_atom_site_label_2
_geom_bond_distance
_geom_bond_site_symmetry_2
Zn1 O1 2.078(3) 6
Zn1 O1 2.078(3) 3_665
Zn1 O1 2.078(3) 5_655
Zn1 O1 2.078(3) 2_655
Zn1 O1 2.078(3) 4_665
Zn1 O1 2.078(3) .
Zn2 O2 1.907(3) 3_665
Zn2 O2 1.907(3) 2_655
Zn2 O2 1.907(3) .
Zn2 O1W 1.978(8) .
O1 C1 1.240(5) .
O2 C1 1.309(6) .
C1 C2 1.490(6) .
C2 C3 1.357(6) .
C2 C7 1.373(6) .
C3 C4 1.404(6) .
C4 C5 1.392(5) .
C5 O3 1.376(5) .
C5 C6 1.415(6) .
C6 C7 1.359(6) .
O3 C8 1.391(5) .
C8 C9 1.369(5) .
C8 C9 1.399(5) 3_675
C9 C8 1.399(5) 2_765

loop_
_platon_squeeze_void_nr
_platon_squeeze_void_average_x
_platon_squeeze_void_average_y
_platon_squeeze_void_average_z
_platon_squeeze_void_volume
_platon_squeeze_void_count_electrons
1 -0.024 0.461 -0.017 1395.3 394.3
